data_7717678
loop_
_publ_author_name
'Barman, Sayani'
'Yadav, Sweta'
'Ray, Akshay K.'
'Swati, ?'
'Deepa, M.'
'Niranjan, Manish K.'
'Prakash, Jai'

_publ_section_title
;
 Sr<sub>3</sub>Zr<sub>2</sub>Cu<sub>4</sub><i>Q</i><sub>9</sub> (<i>Q</i>
 = S and Se): two novel layered quaternary mixed transition metal
 chalcogenides.
;
_journal_name_full 'Dalton transactions (Cambridge, England : 2003)'
_journal_paper_doi 10.1039/d4dt02928c
_journal_year 2024
_chemical_formula_sum 'Cu3.99 Se9 Sr3 Zr2'
_chemical_formula_weight 1409.15
_space_group_crystal_system triclinic
_space_group_IT_number 2
_space_group_name_Hall '-P 1'
_space_group_name_H-M_alt 'P -1'
_audit_creation_method SHELXL-2017/1
_audit_update_record
;
2024-10-14 deposited with the CCDC.	2024-12-03 downloaded from the CCDC.
;
_cell_angle_alpha 109.18(3)
_cell_angle_beta 105.38(3)
_cell_angle_gamma 96.56(3)
_cell_formula_units_Z 2
_cell_length_a 6.9779(14)
_cell_length_b 10.685(2)
_cell_length_c 12.302(3)
_cell_measurement_reflns_used 4866
_cell_measurement_temperature 293(2)
_cell_measurement_theta_max 30.6
_cell_measurement_theta_min 2.2
_cell_volume 814.6(4)
_computing_cell_refinement 'Bruker SAINT'
_computing_data_collection 'Bruker APEX2'
_computing_data_reduction 'Bruker SAINT'
_computing_molecular_graphics 'Bruker SHELXTL'
_computing_publication_material 'Bruker SHELXTL'
_computing_structure_refinement 'SHELXL-2017/1 (Sheldrick, 2017)'
_computing_structure_solution 'SHELXS-97 (Sheldrick 2008)'
_diffrn_ambient_temperature 293(2)
_diffrn_measured_fraction_theta_full 0.999
_diffrn_measured_fraction_theta_max 0.982
_diffrn_measurement_device_type 'Bruker APEX-II CCD'
_diffrn_measurement_method '\f and \w scans'
_diffrn_radiation_type MoK\a
_diffrn_radiation_wavelength 0.71073
_diffrn_reflns_av_unetI/netI 0.0730
_diffrn_reflns_Laue_measured_fraction_full 0.999
_diffrn_reflns_Laue_measured_fraction_max 0.982
_diffrn_reflns_limit_h_max 9
_diffrn_reflns_limit_h_min -9
_diffrn_reflns_limit_k_max 14
_diffrn_reflns_limit_k_min -15
_diffrn_reflns_limit_l_max 17
_diffrn_reflns_limit_l_min 0
_diffrn_reflns_number 4866
_diffrn_reflns_point_group_measured_fraction_full 0.999
_diffrn_reflns_point_group_measured_fraction_max 0.982
_diffrn_reflns_theta_full 25.242
_diffrn_reflns_theta_max 30.576
_diffrn_reflns_theta_min 2.200
_diffrn_source 'micro-focus sealed X-ray tube'
_exptl_absorpt_coefficient_mu 36.133
_exptl_absorpt_correction_T_max 0.433003
_exptl_absorpt_correction_T_min 0.172047
_exptl_absorpt_correction_type multi-scan
_exptl_absorpt_process_details multi-scan
_exptl_crystal_colour black
_exptl_crystal_density_diffrn 5.745
_exptl_crystal_description irregular
_exptl_crystal_F_000 1231
_exptl_crystal_size_max 0.081
_exptl_crystal_size_mid 0.069
_exptl_crystal_size_min 0.054
_refine_diff_density_max 6.211
_refine_diff_density_min -2.591
_refine_diff_density_rms 0.471
_refine_ls_extinction_coef 0.00083(9)
_refine_ls_extinction_expression Fc^*^=kFc[1+0.001xFc^2^\l^3^/sin(2\q)]^-1/4^
_refine_ls_extinction_method 'SHELXL-2017/1 (Sheldrick 2017)'
_refine_ls_goodness_of_fit_ref 1.022
_refine_ls_hydrogen_treatment undef
_refine_ls_matrix_type full
_refine_ls_number_parameters 177
_refine_ls_number_reflns 4866
_refine_ls_number_restraints 0
_refine_ls_restrained_S_all 1.022
_refine_ls_R_factor_all 0.0824
_refine_ls_R_factor_gt 0.0534
_refine_ls_shift/su_max 0.000
_refine_ls_shift/su_mean 0.000
_refine_ls_structure_factor_coef Fsqd
_refine_ls_weighting_details 'w=1/[\s^2^(Fo^2^)+27.2292P] where P=(Fo^2^+2Fc^2^)/3'
_refine_ls_weighting_scheme calc
_refine_ls_wR_factor_gt 0.1057
_refine_ls_wR_factor_ref 0.1182
_reflns_Friedel_coverage 0.000
_reflns_number_gt 3560
_reflns_number_total 4866
_reflns_threshold_expression 'I > 2\s(I)'
_cod_data_source_file d4dt02928c2.cif
_cod_data_source_block Sr3Zr2Cu4Se9
_cod_original_cell_volume 814.6(3)
_cod_database_code 7717678
_shelx_shelxl_version_number 2017/1
_shelx_space_group_comment
;
The symmetry employed for this shelxl refinement is uniquely defined
by the following loop, which should always be used as a source of
symmetry information in preference to the above space-group names.
They are only intended as comments.
;
_exptl_absorpt_special_details SADABS-2016/2

loop_
_space_group_symop_operation_xyz
'x, y, z'
'-x, -y, -z'

loop_
_atom_site_label
_atom_site_type_symbol
_atom_site_fract_x
_atom_site_fract_y
_atom_site_fract_z
_atom_site_U_iso_or_equiv
_atom_site_adp_type
_atom_site_occupancy
_atom_site_site_symmetry_order
_atom_site_calc_flag
_atom_site_refinement_flags_posn
_atom_site_refinement_flags_adp
_atom_site_refinement_flags_occupancy
_atom_site_disorder_assembly
_atom_site_disorder_group
Sr1 Sr 0.0177(2) 0.27479(12) 0.51116(12) 0.0174(2) Uani 1 1 d . . . . .
Sr2 Sr 0.31795(18) 0.25042(11) 0.83624(12) 0.0152(2) Uani 1 1 d . . . . .
Sr3 Sr 0.65367(18) 0.23153(12) 0.15746(12) 0.0167(2) Uani 1 1 d . . . . .
Zr1 Zr 0.16735(17) 0.48749(11) 0.16345(10) 0.0121(2) Uani 1 1 d . . . . .
Zr2 Zr 0.34375(17) 0.01636(10) 0.33885(11) 0.0109(2) Uani 1 1 d . . . . .
Cu1 Cu 0.0897(5) 0.0033(4) 0.0892(3) 0.0359(11) Uani 0.598(8) 1 d . . . . .
Cu2 Cu 0.1397(3) 0.75482(16) 0.0801(2) 0.0232(4) Uani 1 1 d . . . . .
Cu3 Cu 0.2026(3) 0.24998(17) 0.2635(2) 0.0180(6) Uani 0.856(7) 1 d . . . . .
Cu4 Cu 0.4123(6) 0.4937(4) 0.4138(4) 0.0331(12) Uani 0.532(8) 1 d . . . . .
Cu5 Cu 0.5365(3) 0.25604(15) 0.59738(18) 0.0184(3) Uani 1 1 d . . . . .
Se1 Se 0.04509(19) 0.43898(11) 0.33654(11) 0.0113(3) Uani 1 1 d . . . . .
Se2 Se 0.13032(17) 0.75022(10) 0.27656(12) 0.0096(2) Uani 1 1 d . . . . .
Se3 Se 0.18345(19) 0.22670(11) 0.05191(12) 0.0123(2) Uani 1 1 d . . . . .
Se4 Se 0.29579(17) 0.05392(11) 0.56151(11) 0.0107(2) Uani 1 1 d . . . . .
Se5 Se 0.41581(19) 0.94635(11) 0.12416(11) 0.0121(3) Uani 1 1 d . . . . .
Se6 Se 0.54698(18) 0.27205(12) 0.40371(12) 0.0124(2) Uani 1 1 d . . . . .
Se7 Se 0.56281(18) 0.54850(12) 0.27712(11) 0.0124(3) Uani 1 1 d . . . . .
Se8 Se 0.76031(17) 0.44678(11) 0.02464(11) 0.0107(2) Uani 1 1 d . . . . .
Se9 Se 0.97614(18) 0.05929(12) 0.26244(11) 0.0120(3) Uani 1 1 d . . . . .

loop_
_atom_site_aniso_label
_atom_site_aniso_U_11
_atom_site_aniso_U_22
_atom_site_aniso_U_33
_atom_site_aniso_U_23
_atom_site_aniso_U_13
_atom_site_aniso_U_12
Sr1 0.0197(6) 0.0227(6) 0.0116(5) 0.0069(5) 0.0052(5) 0.0097(5)
Sr2 0.0125(6) 0.0201(5) 0.0148(6) 0.0090(5) 0.0039(4) 0.0041(4)
Sr3 0.0147(6) 0.0192(5) 0.0125(5) 0.0064(5) 0.0008(4) -0.0023(4)
Zr1 0.0119(6) 0.0116(5) 0.0121(5) 0.0038(5) 0.0041(5) 0.0014(4)
Zr2 0.0112(5) 0.0089(5) 0.0123(5) 0.0026(4) 0.0046(4) 0.0030(4)
Cu1 0.0295(19) 0.058(2) 0.036(2) 0.0241(18) 0.0218(16) 0.0251(16)
Cu2 0.0225(9) 0.0209(8) 0.0252(9) 0.0062(8) 0.0089(8) 0.0056(7)
Cu3 0.0187(11) 0.0141(9) 0.0246(11) 0.0086(9) 0.0100(8) 0.0056(7)
Cu4 0.023(2) 0.046(2) 0.045(2) 0.031(2) 0.0159(17) 0.0100(16)
Cu5 0.0174(8) 0.0168(7) 0.0189(8) 0.0039(7) 0.0066(7) 0.0025(6)
Se1 0.0143(5) 0.0091(5) 0.0117(6) 0.0038(4) 0.0065(5) 0.0029(4)
Se2 0.0100(5) 0.0080(4) 0.0104(5) 0.0035(4) 0.0029(4) 0.0008(4)
Se3 0.0144(6) 0.0117(5) 0.0110(5) 0.0040(5) 0.0043(5) 0.0042(4)
Se4 0.0108(5) 0.0120(5) 0.0098(5) 0.0040(4) 0.0038(4) 0.0036(4)
Se5 0.0148(6) 0.0106(5) 0.0117(6) 0.0034(4) 0.0066(5) 0.0027(4)
Se6 0.0122(6) 0.0116(5) 0.0118(5) 0.0047(5) 0.0026(4) -0.0009(4)
Se7 0.0094(5) 0.0113(5) 0.0162(6) 0.0048(4) 0.0040(4) 0.0026(4)
Se8 0.0120(5) 0.0110(5) 0.0100(5) 0.0037(4) 0.0047(4) 0.0035(4)
Se9 0.0095(5) 0.0097(5) 0.0160(6) 0.0041(4) 0.0036(4) 0.0028(4)

loop_
_atom_type_symbol
_atom_type_description
_atom_type_scat_dispersion_real
_atom_type_scat_dispersion_imag
_atom_type_scat_source
Cu Cu 0.3201 1.2651 'International Tables Vol C Tables 4.2.6.8 and 6.1.1.4'
Se Se -0.0929 2.2259 'International Tables Vol C Tables 4.2.6.8 and 6.1.1.4'
Sr Sr -1.5307 3.2498 'International Tables Vol C Tables 4.2.6.8 and 6.1.1.4'
Zr Zr -2.9673 0.5597 'International Tables Vol C Tables 4.2.6.8 and 6.1.1.4'

loop_
_geom_angle_atom_site_label_1
_geom_angle_atom_site_label_2
_geom_angle_atom_site_label_3
_geom_angle
_geom_angle_site_symmetry_1
_geom_angle_site_symmetry_3
_geom_angle_publ_flag
Se9 Sr1 Se2 130.71(6) 1_455 2_566 ?
Se9 Sr1 Se1 149.17(6) 1_455 2_566 ?
Se2 Sr1 Se1 70.96(4) 2_566 2_566 ?
Se9 Sr1 Se6 87.65(6) 1_455 1_455 ?
Se2 Sr1 Se6 80.39(5) 2_566 1_455 ?
Se1 Sr1 Se6 73.66(6) 2_566 1_455 ?
Se9 Sr1 Se1 74.10(5) 1_455 . ?
Se2 Sr1 Se1 147.42(5) 2_566 . ?
Se1 Sr1 Se1 78.61(5) 2_566 . ?
Se6 Sr1 Se1 80.15(5) 1_455 . ?
Se9 Sr1 Se7 126.39(6) 1_455 2_666 ?
Se2 Sr1 Se7 84.98(5) 2_566 2_666 ?
Se1 Sr1 Se7 69.86(5) 2_566 2_666 ?
Se6 Sr1 Se7 143.40(5) 1_455 2_666 ?
Se1 Sr1 Se7 95.45(5) . 2_666 ?
Se9 Sr1 Se4 72.26(5) 1_455 . ?
Se2 Sr1 Se4 84.88(5) 2_566 . ?
Se1 Sr1 Se4 137.41(6) 2_566 . ?
Se6 Sr1 Se4 137.23(5) 1_455 . ?
Se1 Sr1 Se4 126.60(5) . . ?
Se7 Sr1 Se4 73.64(5) 2_666 . ?
Se9 Sr1 Cu5 86.16(6) 1_455 . ?
Se2 Sr1 Cu5 104.53(6) 2_566 . ?
Se1 Sr1 Cu5 111.46(6) 2_566 . ?
Se6 Sr1 Cu5 173.71(6) 1_455 . ?
Se1 Sr1 Cu5 97.08(6) . . ?
Se7 Sr1 Cu5 42.16(4) 2_666 . ?
Se4 Sr1 Cu5 41.01(4) . . ?
Se9 Sr1 Cu3 42.11(4) 1_455 . ?
Se2 Sr1 Cu3 170.68(5) 2_566 . ?
Se1 Sr1 Cu3 118.17(6) 2_566 . ?
Se6 Sr1 Cu3 103.47(6) 1_455 . ?
Se1 Sr1 Cu3 41.77(4) . . ?
Se7 Sr1 Cu3 96.30(6) 2_666 . ?
Se4 Sr1 Cu3 86.63(5) . . ?
Cu5 Sr1 Cu3 71.07(5) . . ?
Se9 Sr1 Se4 64.96(5) 1_455 2_556 ?
Se2 Sr1 Se4 66.06(5) 2_566 2_556 ?
Se1 Sr1 Se4 126.61(5) 2_566 2_556 ?
Se6 Sr1 Se4 69.37(5) 1_455 2_556 ?
Se1 Sr1 Se4 128.95(6) . 2_556 ?
Se7 Sr1 Se4 133.07(6) 2_666 2_556 ?
Se4 Sr1 Se4 67.94(4) . 2_556 ?
Cu5 Sr1 Se4 108.79(5) . 2_556 ?
Cu3 Sr1 Se4 107.06(6) . 2_556 ?
Se9 Sr1 Cu5 114.00(6) 1_455 1_455 ?
Se2 Sr1 Cu5 40.15(5) 2_566 1_455 ?
Se1 Sr1 Cu5 66.08(5) 2_566 1_455 ?
Se6 Sr1 Cu5 40.25(4) 1_455 1_455 ?
Se1 Sr1 Cu5 115.89(5) . 1_455 ?
Se7 Sr1 Cu5 117.58(5) 2_666 1_455 ?
Se4 Sr1 Cu5 115.27(5) . 1_455 ?
Cu5 Sr1 Cu5 144.58(7) . 1_455 ?
Cu3 Sr1 Cu5 143.15(7) . 1_455 ?
Se4 Sr1 Cu5 60.73(4) 2_556 1_455 ?
Se9 Sr1 Sr2 123.26(5) 1_455 . ?
Se2 Sr1 Sr2 47.89(4) 2_566 . ?
Se1 Sr1 Sr2 87.36(5) 2_566 . ?
Se6 Sr1 Sr2 128.28(5) 1_455 . ?
Se1 Sr1 Sr2 143.18(5) . . ?
Se7 Sr1 Sr2 47.75(4) 2_666 . ?
Se4 Sr1 Sr2 51.33(4) . . ?
Cu5 Sr1 Sr2 56.76(5) . . ?
Cu3 Sr1 Sr2 127.59(5) . . ?
Se4 Sr1 Sr2 86.57(5) 2_556 . ?
Cu5 Sr1 Sr2 88.03(5) 1_455 . ?
Se5 Sr2 Se2 139.73(5) 2_666 2_566 ?
Se5 Sr2 Se7 119.85(5) 2_666 2_666 ?
Se2 Sr2 Se7 88.71(5) 2_566 2_666 ?
Se5 Sr2 Se3 86.37(5) 2_666 1_556 ?
Se2 Sr2 Se3 84.53(5) 2_566 1_556 ?
Se7 Sr2 Se3 143.58(5) 2_666 1_556 ?
Se5 Sr2 Se8 75.65(5) 2_666 1_556 ?
Se2 Sr2 Se8 143.53(5) 2_566 1_556 ?
Se7 Sr2 Se8 73.67(5) 2_666 1_556 ?
Se3 Sr2 Se8 91.09(6) 1_556 1_556 ?
Se5 Sr2 Se4 75.05(5) 2_666 . ?
Se2 Sr2 Se4 86.52(6) 2_566 . ?
Se7 Sr2 Se4 76.13(5) 2_666 . ?
Se3 Sr2 Se4 138.72(5) 1_556 . ?
Se8 Sr2 Se4 118.36(5) 1_556 . ?
Se5 Sr2 Se8 142.00(6) 2_666 2_666 ?
Se2 Sr2 Se8 71.83(5) 2_566 2_666 ?
Se7 Sr2 Se8 69.06(4) 2_666 2_666 ?
Se3 Sr2 Se8 74.83(5) 1_556 2_666 ?
Se8 Sr2 Se8 72.09(5) 1_556 2_666 ?
Se4 Sr2 Se8 138.90(6) . 2_666 ?
Se5 Sr2 Se9 70.85(4) 2_666 2_656 ?
Se2 Sr2 Se9 68.97(5) 2_566 2_656 ?
Se7 Sr2 Se9 136.73(6) 2_666 2_656 ?
Se3 Sr2 Se9 72.89(5) 1_556 2_656 ?
Se8 Sr2 Se9 143.47(6) 1_556 2_656 ?
Se4 Sr2 Se9 66.29(5) . 2_656 ?
Se8 Sr2 Se9 130.74(5) 2_666 2_656 ?
Se5 Sr2 Cu2 119.86(6) 2_666 2_566 ?
Se2 Sr2 Cu2 42.15(5) 2_566 2_566 ?
Se7 Sr2 Cu2 120.28(6) 2_666 2_566 ?
Se3 Sr2 Cu2 42.47(5) 1_556 2_566 ?
Se8 Sr2 Cu2 122.36(6) 1_556 2_566 ?
Se4 Sr2 Cu2 119.28(6) . 2_566 ?
Se8 Sr2 Cu2 65.04(5) 2_666 2_566 ?
Se9 Sr2 Cu2 65.97(5) 2_656 2_566 ?
Se5 Sr2 Cu2 41.66(4) 2_666 2_666 ?
Se2 Sr2 Cu2 170.19(6) 2_566 2_666 ?
Se7 Sr2 Cu2 84.44(5) 2_666 2_666 ?
Se3 Sr2 Cu2 105.14(6) 1_556 2_666 ?
Se8 Sr2 Cu2 40.03(4) 1_556 2_666 ?
Se4 Sr2 Cu2 85.04(6) . 2_666 ?
Se8 Sr2 Cu2 111.90(6) 2_666 2_666 ?
Se9 Sr2 Cu2 111.81(5) 2_656 2_666 ?
Cu2 Sr2 Cu2 147.58(8) 2_566 2_666 ?
Se5 Sr2 Cu5 85.67(5) 2_666 . ?
Se2 Sr2 Cu5 102.99(6) 2_566 . ?
Se7 Sr2 Cu5 41.50(4) 2_666 . ?
Se3 Sr2 Cu5 171.75(6) 1_556 . ?
Se8 Sr2 Cu5 84.85(5) 1_556 . ?
Se4 Sr2 Cu5 40.17(4) . . ?
Se8 Sr2 Cu5 110.53(5) 2_666 . ?
Se9 Sr2 Cu5 106.39(5) 2_656 . ?
Cu2 Sr2 Cu5 145.14(7) 2_566 . ?
Cu2 Sr2 Cu5 67.27(5) 2_666 . ?
Se5 Sr2 Sr1 127.15(5) 2_666 . ?
Se2 Sr2 Sr1 49.20(4) 2_566 . ?
Se7 Sr2 Sr1 50.95(4) 2_666 . ?
Se3 Sr2 Sr1 133.72(5) 1_556 . ?
Se8 Sr2 Sr1 124.58(5) 1_556 . ?
Se4 Sr2 Sr1 52.15(4) . . ?
Se8 Sr2 Sr1 88.27(5) 2_666 . ?
Se9 Sr2 Sr1 88.04(5) 2_656 . ?
Cu2 Sr2 Sr1 91.29(5) 2_566 . ?
Cu2 Sr2 Sr1 121.13(6) 2_666 . ?
Cu5 Sr2 Sr1 53.90(4) . . ?
Se1 Sr3 Se5 136.89(6) 1_655 1_545 ?
Se1 Sr3 Se3 137.89(5) 1_655 . ?
Se5 Sr3 Se3 74.03(5) 1_545 . ?
Se1 Sr3 Se6 81.99(5) 1_655 . ?
Se5 Sr3 Se6 73.65(5) 1_545 . ?
Se3 Sr3 Se6 82.92(5) . . ?
Se1 Sr3 Se5 125.52(6) 1_655 2_665 ?
Se5 Sr3 Se5 77.56(6) 1_545 2_665 ?
Se3 Sr3 Se5 82.04(6) . 2_665 ?
Se6 Sr3 Se5 150.22(5) . 2_665 ?
Se1 Sr3 Se9 72.61(5) 1_655 . ?
Se5 Sr3 Se9 69.65(5) 1_545 . ?
Se3 Sr3 Se9 143.46(5) . . ?
Se6 Sr3 Se9 83.19(5) . . ?
Se5 Sr3 Se9 93.93(5) 2_665 . ?
Se1 Sr3 Se8 73.66(5) 1_655 . ?
Se5 Sr3 Se8 147.11(6) 1_545 . ?
Se3 Sr3 Se8 88.84(5) . . ?
Se6 Sr3 Se8 132.86(5) . . ?
Se5 Sr3 Se8 72.31(5) 2_665 . ?
Se9 Sr3 Se8 124.66(5) . . ?
Se1 Sr3 Se7 68.25(5) 1_655 . ?
Se5 Sr3 Se7 130.13(5) 1_545 . ?
Se3 Sr3 Se7 69.64(5) . . ?
Se6 Sr3 Se7 69.06(5) . . ?
Se5 Sr3 Se7 127.91(6) 2_665 . ?
Se9 Sr3 Se7 134.30(6) . . ?
Se8 Sr3 Se7 64.58(4) . . ?
Se1 Sr3 Cu2 86.35(5) 1_655 2_665 ?
Se5 Sr3 Cu2 116.90(6) 1_545 2_665 ?
Se3 Sr3 Cu2 104.66(6) . 2_665 ?
Se6 Sr3 Cu2 168.17(5) . 2_665 ?
Se5 Sr3 Cu2 41.45(4) 2_665 2_665 ?
Se9 Sr3 Cu2 95.30(5) . 2_665 ?
Se8 Sr3 Cu2 40.12(4) . 2_665 ?
Se7 Sr3 Cu2 104.67(5) . 2_665 ?
Se1 Sr3 Cu3 41.23(4) 1_655 1_655 ?
Se5 Sr3 Cu3 109.27(6) 1_545 1_655 ?
Se3 Sr3 Cu3 175.61(6) . 1_655 ?
Se6 Sr3 Cu3 100.71(6) . 1_655 ?
Se5 Sr3 Cu3 95.75(6) 2_665 1_655 ?
Se9 Sr3 Cu3 40.24(4) . 1_655 ?
Se8 Sr3 Cu3 86.87(5) . 1_655 ?
Se7 Sr3 Cu3 109.21(6) . 1_655 ?
Cu2 Sr3 Cu3 71.37(5) 2_665 1_655 ?
Se1 Sr3 Cu3 114.58(6) 1_655 . ?
Se5 Sr3 Cu3 66.81(5) 1_545 . ?
Se3 Sr3 Cu3 41.58(5) . . ?
Se6 Sr3 Cu3 41.37(5) . . ?
Se5 Sr3 Cu3 118.52(6) 2_665 . ?
Se9 Sr3 Cu3 116.24(6) . . ?
Se8 Sr3 Cu3 117.30(5) . . ?
Se7 Sr3 Cu3 63.32(5) . . ?
Cu2 Sr3 Cu3 145.73(7) 2_665 . ?
Cu3 Sr3 Cu3 142.08(8) 1_655 . ?
Se1 Sr3 Sr2 124.59(5) 1_655 1_554 ?
Se5 Sr3 Sr2 98.06(6) 1_545 1_554 ?
Se3 Sr3 Sr2 48.56(4) . 1_554 ?
Se6 Sr3 Sr2 130.34(5) . 1_554 ?
Se5 Sr3 Sr2 46.97(4) 2_665 1_554 ?
Se9 Sr3 Sr2 140.86(5) . 1_554 ?
Se8 Sr3 Sr2 51.15(4) . 1_554 ?
Se7 Sr3 Sr2 82.56(5) . 1_554 ?
Cu2 Sr3 Sr2 56.14(4) 2_665 1_554 ?
Cu3 Sr3 Sr2 127.37(6) 1_655 1_554 ?
Cu3 Sr3 Sr2 89.76(5) . 1_554 ?
Se7 Zr1 Se1 97.74(6) . . ?
Se7 Zr1 Se3 90.15(6) . . ?
Se1 Zr1 Se3 93.95(6) . . ?
Se7 Zr1 Se2 92.46(6) . . ?
Se1 Zr1 Se2 84.41(5) . . ?
Se3 Zr1 Se2 177.08(6) . . ?
Se7 Zr1 Se8 89.73(6) . 2_665 ?
Se1 Zr1 Se8 171.05(6) . 2_665 ?
Se3 Zr1 Se8 90.94(5) . 2_665 ?
Se2 Zr1 Se8 90.38(5) . 2_665 ?
Se7 Zr1 Se8 171.63(6) . 1_455 ?
Se1 Zr1 Se8 89.75(5) . 1_455 ?
Se3 Zr1 Se8 93.07(6) . 1_455 ?
Se2 Zr1 Se8 84.53(6) . 1_455 ?
Se8 Zr1 Se8 82.50(5) 2_665 1_455 ?
Se7 Zr1 Cu4 48.75(8) . . ?
Se1 Zr1 Cu4 49.01(8) . . ?
Se3 Zr1 Cu4 92.03(10) . . ?
Se2 Zr1 Cu4 88.71(10) . . ?
Se8 Zr1 Cu4 138.35(9) 2_665 . ?
Se8 Zr1 Cu4 138.71(9) 1_455 . ?
Se7 Zr1 Cu3 80.08(6) . . ?
Se1 Zr1 Cu3 48.37(5) . . ?
Se3 Zr1 Cu3 49.56(5) . . ?
Se2 Zr1 Cu3 129.70(6) . . ?
Se8 Zr1 Cu3 138.65(6) 2_665 . ?
Se8 Zr1 Cu3 107.84(6) 1_455 . ?
Cu4 Zr1 Cu3 49.59(9) . . ?
Se7 Zr1 Cu2 134.62(6) . 2_565 ?
Se1 Zr1 Cu2 101.72(6) . 2_565 ?
Se3 Zr1 Cu2 48.21(5) . 2_565 ?
Se2 Zr1 Cu2 129.75(6) . 2_565 ?
Se8 Zr1 Cu2 76.08(6) 2_665 2_565 ?
Se8 Zr1 Cu2 46.22(5) 1_455 2_565 ?
Cu4 Zr1 Cu2 132.60(10) . 2_565 ?
Cu3 Zr1 Cu2 83.01(6) . 2_565 ?
Se7 Zr1 Cu5 47.70(5) . 2_666 ?
Se1 Zr1 Cu5 79.70(5) . 2_666 ?
Se3 Zr1 Cu5 134.98(6) . 2_666 ?
Se2 Zr1 Cu5 47.11(5) . 2_666 ?
Se8 Zr1 Cu5 102.03(6) 2_665 2_666 ?
Se8 Zr1 Cu5 131.02(6) 1_455 2_666 ?
Cu4 Zr1 Cu5 50.57(9) . 2_666 ?
Cu3 Zr1 Cu5 100.16(6) . 2_666 ?
Cu2 Zr1 Cu5 176.60(6) 2_565 2_666 ?
Se7 Zr1 Cu2 98.23(6) . . ?
Se1 Zr1 Cu2 128.27(6) . . ?
Se3 Zr1 Cu2 134.74(6) . . ?
Se2 Zr1 Cu2 46.08(5) . . ?
Se8 Zr1 Cu2 45.08(5) 2_665 . ?
Se8 Zr1 Cu2 74.07(6) 1_455 . ?
Cu4 Zr1 Cu2 126.36(10) . . ?
Cu3 Zr1 Cu2 175.57(6) . . ?
Cu2 Zr1 Cu2 100.97(5) 2_565 . ?
Cu5 Zr1 Cu2 75.81(5) 2_666 . ?
Se7 Zr1 Sr3 135.95(5) . 1_455 ?
Se1 Zr1 Sr3 46.54(4) . 1_455 ?
Se3 Zr1 Sr3 71.54(5) . 1_455 ?
Se2 Zr1 Sr3 105.62(5) . 1_455 ?
Se8 Zr1 Sr3 128.94(5) 2_665 1_455 ?
Se8 Zr1 Sr3 52.40(4) 1_455 1_455 ?
Cu4 Zr1 Sr3 91.08(9) . 1_455 ?
Cu3 Zr1 Sr3 57.33(5) . 1_455 ?
Cu2 Zr1 Sr3 56.22(5) 2_565 1_455 ?
Cu5 Zr1 Sr3 124.56(5) 2_666 1_455 ?
Cu2 Zr1 Sr3 123.36(5) . 1_455 ?
Se9 Zr2 Se6 96.40(6) 1_455 . ?
Se9 Zr2 Se5 97.27(6) 1_455 1_545 ?
Se6 Zr2 Se5 90.16(6) . 1_545 ?
Se9 Zr2 Se4 89.26(6) 1_455 . ?
Se6 Zr2 Se4 95.26(6) . . ?
Se5 Zr2 Se4 171.01(6) 1_545 . ?
Se9 Zr2 Se4 170.44(6) 1_455 2_656 ?
Se6 Zr2 Se4 90.51(6) . 2_656 ?
Se5 Zr2 Se4 89.28(5) 1_545 2_656 ?
Se4 Zr2 Se4 83.52(5) . 2_656 ?
Se9 Zr2 Se2 83.60(6) 1_455 1_545 ?
Se6 Zr2 Se2 178.63(6) . 1_545 ?
Se5 Zr2 Se2 91.20(6) 1_545 1_545 ?
Se4 Zr2 Se2 83.38(6) . 1_545 ?
Se4 Zr2 Se2 89.33(5) 2_656 1_545 ?
Se9 Zr2 Cu1 48.83(8) 1_455 . ?
Se6 Zr2 Cu1 93.11(10) . . ?
Se5 Zr2 Cu1 48.49(7) 1_545 . ?
Se4 Zr2 Cu1 137.95(8) . . ?
Se4 Zr2 Cu1 137.57(8) 2_656 . ?
Se2 Zr2 Cu1 87.92(10) 1_545 . ?
Se9 Zr2 Cu3 49.12(5) 1_455 . ?
Se6 Zr2 Cu3 50.33(5) . . ?
Se5 Zr2 Cu3 81.57(6) 1_545 . ?
Se4 Zr2 Cu3 107.40(6) . . ?
Se4 Zr2 Cu3 139.38(6) 2_656 . ?
Se2 Zr2 Cu3 130.09(6) 1_545 . ?
Cu1 Zr2 Cu3 51.11(9) . . ?
Se9 Zr2 Cu5 102.25(6) 1_455 . ?
Se6 Zr2 Cu5 48.87(5) . . ?
Se5 Zr2 Cu5 135.90(6) 1_545 . ?
Se4 Zr2 Cu5 47.44(5) . . ?
Se4 Zr2 Cu5 77.40(6) 2_656 . ?
Se2 Zr2 Cu5 129.79(6) 1_545 . ?
Cu1 Zr2 Cu5 133.18(9) . . ?
Cu3 Zr2 Cu5 82.09(6) . . ?
Se9 Zr2 Cu2 78.59(6) 1_455 1_545 ?
Se6 Zr2 Cu2 134.75(7) . 1_545 ?
Se5 Zr2 Cu2 47.09(5) 1_545 1_545 ?
Se4 Zr2 Cu2 129.21(6) . 1_545 ?
Se4 Zr2 Cu2 101.16(6) 2_656 1_545 ?
Se2 Zr2 Cu2 46.60(5) 1_545 1_545 ?
Cu1 Zr2 Cu2 49.93(9) . 1_545 ?
Cu3 Zr2 Cu2 101.03(6) . 1_545 ?
Cu5 Zr2 Cu2 176.32(6) . 1_545 ?
Se9 Zr2 Sr1 47.43(4) 1_455 . ?
Se6 Zr2 Sr1 72.71(4) . . ?
Se5 Zr2 Sr1 136.11(5) 1_545 . ?
Se4 Zr2 Sr1 52.71(4) . . ?
Se4 Zr2 Sr1 129.71(5) 2_656 . ?
Se2 Zr2 Sr1 106.38(5) 1_545 . ?
Cu1 Zr2 Sr1 91.40(8) . . ?
Cu3 Zr2 Sr1 56.17(5) . . ?
Cu5 Zr2 Sr1 55.60(4) . . ?
Cu2 Zr2 Sr1 124.55(5) 1_545 . ?
Cu1 Cu1 Se9 123.9(2) 2 1_455 ?
Cu1 Cu1 Se5 122.1(2) 2 1_545 ?
Se9 Cu1 Se5 113.97(14) 1_455 1_545 ?
Cu1 Cu1 Se3 66.3(2) 2 . ?
Se9 Cu1 Se3 108.13(15) 1_455 . ?
Se5 Cu1 Se3 98.86(14) 1_545 . ?
Cu1 Cu1 Se3 64.5(2) 2 2 ?
Se9 Cu1 Se3 98.86(14) 1_455 2 ?
Se5 Cu1 Se3 106.64(15) 1_545 2 ?
Se3 Cu1 Se3 130.88(13) . 2 ?
Cu1 Cu1 Cu3 114.0(3) 2 . ?
Se9 Cu1 Cu3 57.14(10) 1_455 . ?
Se5 Cu1 Cu3 97.66(14) 1_545 . ?
Se3 Cu1 Cu3 56.46(11) . . ?
Se3 Cu1 Cu3 151.71(15) 2 . ?
Cu1 Cu1 Cu2 111.2(3) 2 1_545 ?
Se9 Cu1 Cu2 96.32(14) 1_455 1_545 ?
Se5 Cu1 Cu2 57.40(9) 1_545 1_545 ?
Se3 Cu1 Cu2 151.86(15) . 1_545 ?
Se3 Cu1 Cu2 55.21(10) 2 1_545 ?
Cu3 Cu1 Cu2 134.77(14) . 1_545 ?
Cu1 Cu1 Zr2 179.2(3) 2 . ?
Se9 Cu1 Zr2 56.25(8) 1_455 . ?
Se5 Cu1 Zr2 57.79(8) 1_545 . ?
Se3 Cu1 Zr2 112.87(15) . . ?
Se3 Cu1 Zr2 116.25(14) 2 . ?
Cu3 Cu1 Zr2 65.36(10) . . ?
Cu2 Cu1 Zr2 69.43(10) 1_545 . ?
Se8 Cu2 Se2 108.26(9) 2_665 . ?
Se8 Cu2 Se5 106.18(8) 2_665 . ?
Se2 Cu2 Se5 106.76(9) . . ?
Se8 Cu2 Se3 109.74(9) 2_665 2_565 ?
Se2 Cu2 Se3 114.99(8) . 2_565 ?
Se5 Cu2 Se3 110.50(9) . 2_565 ?
Se8 Cu2 Cu1 145.73(12) 2_665 1_565 ?
Se2 Cu2 Cu1 104.96(10) . 1_565 ?
Se5 Cu2 Cu1 55.15(9) . 1_565 ?
Se3 Cu2 Cu1 61.77(10) 2_565 1_565 ?
Se8 Cu2 Zr1 57.14(6) 2_665 2_565 ?
Se2 Cu2 Zr1 117.57(7) . 2_565 ?
Se5 Cu2 Zr1 135.48(9) . 2_565 ?
Se3 Cu2 Zr1 54.44(6) 2_565 2_565 ?
Cu1 Cu2 Zr1 113.12(11) 1_565 2_565 ?
Se8 Cu2 Zr2 135.79(9) 2_665 1_565 ?
Se2 Cu2 Zr2 56.35(5) . 1_565 ?
Se5 Cu2 Zr2 53.72(6) . 1_565 ?
Se3 Cu2 Zr2 114.21(7) 2_565 1_565 ?
Cu1 Cu2 Zr2 60.65(9) 1_565 1_565 ?
Zr1 Cu2 Zr2 165.58(6) 2_565 1_565 ?
Se8 Cu2 Zr1 54.84(5) 2_665 . ?
Se2 Cu2 Zr1 54.49(5) . . ?
Se5 Cu2 Zr1 128.16(8) . . ?
Se3 Cu2 Zr1 121.26(7) 2_565 . ?
Cu1 Cu2 Zr1 159.29(11) 1_565 . ?
Zr1 Cu2 Zr1 79.02(5) 2_565 . ?
Zr2 Cu2 Zr1 103.38(7) 1_565 . ?
Se8 Cu2 Sr2 123.55(7) 2_665 2_566 ?
Se2 Cu2 Sr2 57.06(5) . 2_566 ?
Se5 Cu2 Sr2 130.15(7) . 2_566 ?
Se3 Cu2 Sr2 58.09(5) 2_565 2_566 ?
Cu1 Cu2 Sr2 82.04(9) 1_565 2_566 ?
Zr1 Cu2 Sr2 81.07(6) 2_565 2_566 ?
Zr2 Cu2 Sr2 85.06(6) 1_565 2_566 ?
Zr1 Cu2 Sr2 83.54(5) . 2_566 ?
Se8 Cu2 Sr3 63.92(6) 2_665 2_665 ?
Se2 Cu2 Sr3 159.15(8) . 2_665 ?
Se5 Cu2 Sr3 60.67(6) . 2_665 ?
Se3 Cu2 Sr3 85.71(7) 2_565 2_665 ?
Cu1 Cu2 Sr3 81.98(10) 1_565 2_665 ?
Zr1 Cu2 Sr3 75.71(6) 2_565 2_665 ?
Zr2 Cu2 Sr3 114.36(6) 1_565 2_665 ?
Zr1 Cu2 Sr3 118.08(6) . 2_665 ?
Sr2 Cu2 Sr3 143.76(8) 2_566 2_665 ?
Se8 Cu2 Sr2 61.67(6) 2_665 2_666 ?
Se2 Cu2 Sr2 90.54(8) . 2_666 ?
Se5 Cu2 Sr2 55.30(5) . 2_666 ?
Se3 Cu2 Sr2 154.27(8) 2_565 2_666 ?
Cu1 Cu2 Sr2 110.32(10) 1_565 2_666 ?
Zr1 Cu2 Sr2 117.77(6) 2_565 2_666 ?
Zr2 Cu2 Sr2 76.36(6) 1_565 2_666 ?
Zr1 Cu2 Sr2 75.42(6) . 2_666 ?
Sr2 Cu2 Sr2 147.58(8) 2_566 2_666 ?
Sr3 Cu2 Sr2 68.66(5) 2_665 2_666 ?
Se9 Cu3 Se1 102.70(8) 1_455 . ?
Se9 Cu3 Se6 107.44(9) 1_455 . ?
Se1 Cu3 Se6 113.54(10) . . ?
Se9 Cu3 Se3 110.87(10) 1_455 . ?
Se1 Cu3 Se3 105.45(9) . . ?
Se6 Cu3 Se3 116.06(8) . . ?
Se9 Cu3 Cu4 139.07(13) 1_455 . ?
Se1 Cu3 Cu4 56.81(10) . . ?
Se6 Cu3 Cu4 61.68(10) . . ?
Se3 Cu3 Cu4 108.89(11) . . ?
Se9 Cu3 Cu1 55.72(10) 1_455 . ?
Se1 Cu3 Cu1 137.37(12) . . ?
Se6 Cu3 Cu1 108.29(10) . . ?
Se3 Cu3 Cu1 60.91(10) . . ?
Cu4 Cu3 Cu1 162.46(14) . . ?
Se9 Cu3 Zr2 55.25(5) 1_455 . ?
Se1 Cu3 Zr2 138.57(9) . . ?
Se6 Cu3 Zr2 55.94(6) . . ?
Se3 Cu3 Zr2 114.99(7) . . ?
Cu4 Cu3 Zr2 114.21(12) . . ?
Cu1 Cu3 Zr2 63.54(9) . . ?
Se9 Cu3 Zr1 137.77(9) 1_455 . ?
Se1 Cu3 Zr1 54.97(5) . . ?
Se6 Cu3 Zr1 114.30(8) . . ?
Se3 Cu3 Zr1 55.42(6) . . ?
Cu4 Cu3 Zr1 63.32(9) . . ?
Cu1 Cu3 Zr1 113.58(11) . . ?
Zr2 Cu3 Zr1 164.07(7) . . ?
Se9 Cu3 Sr1 58.42(6) 1_455 . ?
Se1 Cu3 Sr1 61.62(6) . . ?
Se6 Cu3 Sr1 87.15(8) . . ?
Se3 Cu3 Sr1 156.78(9) . . ?
Cu4 Cu3 Sr1 81.02(11) . . ?
Cu1 Cu3 Sr1 114.02(10) . . ?
Zr2 Cu3 Sr1 77.29(6) . . ?
Zr1 Cu3 Sr1 116.52(6) . . ?
Se9 Cu3 Sr3 62.45(6) 1_455 1_455 ?
Se1 Cu3 Sr3 56.27(6) . 1_455 ?
Se6 Cu3 Sr3 159.45(9) . 1_455 ?
Se3 Cu3 Sr3 84.48(8) . 1_455 ?
Cu4 Cu3 Sr3 112.92(11) . 1_455 ?
Cu1 Cu3 Sr3 81.48(10) . 1_455 ?
Zr2 Cu3 Sr3 117.68(6) . 1_455 ?
Zr1 Cu3 Sr3 75.92(6) . 1_455 ?
Sr1 Cu3 Sr3 72.30(5) . 1_455 ?
Se9 Cu3 Sr3 125.77(7) 1_455 . ?
Se1 Cu3 Sr3 131.43(7) . . ?
Se6 Cu3 Sr3 58.47(5) . . ?
Se3 Cu3 Sr3 57.66(6) . . ?
Cu4 Cu3 Sr3 84.23(11) . . ?
Cu1 Cu3 Sr3 78.23(10) . . ?
Zr2 Cu3 Sr3 80.73(5) . . ?
Zr1 Cu3 Sr3 83.35(6) . . ?
Sr1 Cu3 Sr3 145.53(8) . . ?
Sr3 Cu3 Sr3 142.08(8) 1_455 . ?
Cu4 Cu4 Se7 122.3(3) 2_666 . ?
Cu4 Cu4 Se1 125.0(3) 2_666 . ?
Se7 Cu4 Se1 112.57(15) . . ?
Cu4 Cu4 Cu3 115.4(3) 2_666 . ?
Se7 Cu4 Cu3 97.01(16) . . ?
Se1 Cu4 Cu3 57.71(11) . . ?
Cu4 Cu4 Se6 68.2(2) 2_666 . ?
Se7 Cu4 Se6 97.36(15) . . ?
Se1 Cu4 Se6 109.85(16) . . ?
Cu3 Cu4 Se6 56.74(11) . . ?
Cu4 Cu4 Se6 65.2(2) 2_666 2_666 ?
Se7 Cu4 Se6 107.03(16) . 2_666 ?
Se1 Cu4 Se6 96.76(15) . 2_666 ?
Cu3 Cu4 Se6 150.66(17) . 2_666 ?
Se6 Cu4 Se6 133.37(15) . 2_666 ?
Cu4 Cu4 Cu5 109.3(3) 2_666 2_666 ?
Se7 Cu4 Cu5 57.01(10) . 2_666 ?
Se1 Cu4 Cu5 96.46(14) . 2_666 ?
Cu3 Cu4 Cu5 135.31(15) . 2_666 ?
Se6 Cu4 Cu5 149.43(17) . 2_666 ?
Se6 Cu4 Cu5 54.36(10) 2_666 2_666 ?
Cu4 Cu4 Zr1 177.4(3) 2_666 . ?
Se7 Cu4 Zr1 55.94(8) . . ?
Se1 Cu4 Zr1 56.65(9) . . ?
Cu3 Cu4 Zr1 67.09(11) . . ?
Se6 Cu4 Zr1 113.46(16) . . ?
Se6 Cu4 Zr1 113.14(14) 2_666 . ?
Cu5 Cu4 Zr1 68.22(10) 2_666 . ?
Se4 Cu5 Se7 107.64(8) . 2_666 ?
Se4 Cu5 Se2 108.02(9) . 2_666 ?
Se7 Cu5 Se2 105.59(9) 2_666 2_666 ?
Se4 Cu5 Se6 110.76(9) . . ?
Se7 Cu5 Se6 112.35(8) 2_666 . ?
Se2 Cu5 Se6 112.21(7) 2_666 . ?
Se4 Cu5 Cu4 146.25(12) . 2_666 ?
Se7 Cu5 Cu4 54.90(10) 2_666 2_666 ?
Se2 Cu5 Cu4 104.80(11) 2_666 2_666 ?
Se6 Cu5 Cu4 62.24(11) . 2_666 ?
Se4 Cu5 Zr2 57.06(6) . . ?
Se7 Cu5 Zr2 137.79(8) 2_666 . ?
Se2 Cu5 Zr2 116.48(7) 2_666 . ?
Se6 Cu5 Zr2 55.09(5) . . ?
Cu4 Cu5 Zr2 113.61(11) 2_666 . ?
Se4 Cu5 Zr1 135.51(9) . 2_666 ?
Se7 Cu5 Zr1 52.67(5) 2_666 2_666 ?
Se2 Cu5 Zr1 55.91(6) 2_666 2_666 ?
Se6 Cu5 Zr1 113.69(7) . 2_666 ?
Cu4 Cu5 Zr1 61.21(9) 2_666 2_666 ?
Zr2 Cu5 Zr1 165.14(6) . 2_666 ?
Se4 Cu5 Sr1 64.80(6) . . ?
Se7 Cu5 Sr1 61.94(6) 2_666 . ?
Se2 Cu5 Sr1 159.68(8) 2_666 . ?
Se6 Cu5 Sr1 87.93(7) . . ?
Cu4 Cu5 Sr1 81.63(10) 2_666 . ?
Zr2 Cu5 Sr1 76.70(6) . . ?
Zr1 Cu5 Sr1 114.58(6) 2_666 . ?
Se4 Cu5 Sr2 61.58(6) . . ?
Se7 Cu5 Sr2 56.13(5) 2_666 . ?
Se2 Cu5 Sr2 90.44(7) 2_666 . ?
Se6 Cu5 Sr2 157.22(8) . . ?
Cu4 Cu5 Sr2 110.98(10) 2_666 . ?
Zr2 Cu5 Sr2 117.79(6) . . ?
Zr1 Cu5 Sr2 76.38(5) 2_666 . ?
Sr1 Cu5 Sr2 69.34(4) . . ?
Se4 Cu5 Sr1 127.33(6) . 1_655 ?
Se7 Cu5 Sr1 124.68(7) 2_666 1_655 ?
Se2 Cu5 Sr1 55.38(5) 2_666 1_655 ?
Se6 Cu5 Sr1 56.84(5) . 1_655 ?
Cu4 Cu5 Sr1 78.70(10) 2_666 1_655 ?
Zr2 Cu5 Sr1 84.61(6) . 1_655 ?
Zr1 Cu5 Sr1 80.71(5) 2_666 1_655 ?
Sr1 Cu5 Sr1 144.58(7) . 1_655 ?
Sr2 Cu5 Sr1 145.66(7) . 1_655 ?
Cu4 Se1 Cu3 65.47(12) . . ?
Cu4 Se1 Zr1 74.34(10) . . ?
Cu3 Se1 Zr1 76.66(7) . . ?
Cu4 Se1 Sr3 147.61(12) . 1_455 ?
Cu3 Se1 Sr3 82.50(7) . 1_455 ?
Zr1 Se1 Sr3 94.40(5) . 1_455 ?
Cu4 Se1 Sr1 96.76(12) . 2_566 ?
Cu3 Se1 Sr1 161.85(8) . 2_566 ?
Zr1 Se1 Sr1 103.00(5) . 2_566 ?
Sr3 Se1 Sr1 115.48(6) 1_455 2_566 ?
Cu4 Se1 Sr1 91.66(10) . . ?
Cu3 Se1 Sr1 76.60(7) . . ?
Zr1 Se1 Sr1 153.07(5) . . ?
Sr3 Se1 Sr1 85.24(5) 1_455 . ?
Sr1 Se1 Sr1 101.39(5) 2_566 . ?
Cu5 Se2 Cu2 111.75(7) 2_666 . ?
Cu5 Se2 Zr1 76.98(7) 2_666 . ?
Cu2 Se2 Zr1 79.44(6) . . ?
Cu5 Se2 Zr2 79.96(6) 2_666 1_565 ?
Cu2 Se2 Zr2 77.05(7) . 1_565 ?
Zr1 Se2 Zr2 137.84(5) . 1_565 ?
Cu5 Se2 Sr2 167.38(7) 2_666 2_566 ?
Cu2 Se2 Sr2 80.79(7) . 2_566 ?
Zr1 Se2 Sr2 105.04(6) . 2_566 ?
Zr2 Se2 Sr2 105.10(6) 1_565 2_566 ?
Cu5 Se2 Sr1 84.47(7) 2_666 2_566 ?
Cu2 Se2 Sr1 163.35(7) . 2_566 ?
Zr1 Se2 Sr1 101.63(5) . 2_566 ?
Zr2 Se2 Sr1 110.73(6) 1_565 2_566 ?
Sr2 Se2 Sr1 82.92(5) 2_566 2_566 ?
Cu2 Se3 Cu3 117.35(8) 2_565 . ?
Cu2 Se3 Cu1 104.76(10) 2_565 . ?
Cu3 Se3 Cu1 62.63(10) . . ?
Cu2 Se3 Cu1 63.02(9) 2_565 2 ?
Cu3 Se3 Cu1 104.60(10) . 2 ?
Cu1 Se3 Cu1 49.12(13) . 2 ?
Cu2 Se3 Zr1 77.35(7) 2_565 . ?
Cu3 Se3 Zr1 75.02(6) . . ?
Cu1 Se3 Zr1 133.41(10) . . ?
Cu1 Se3 Zr1 135.29(9) 2 . ?
Cu2 Se3 Sr2 79.44(7) 2_565 1_554 ?
Cu3 Se3 Sr2 159.90(7) . 1_554 ?
Cu1 Se3 Sr2 126.54(9) . 1_554 ?
Cu1 Se3 Sr2 92.73(9) 2 1_554 ?
Zr1 Se3 Sr2 99.86(6) . 1_554 ?
Cu2 Se3 Sr3 160.55(7) 2_565 . ?
Cu3 Se3 Sr3 80.76(7) . . ?
Cu1 Se3 Sr3 89.58(9) . . ?
Cu1 Se3 Sr3 121.85(9) 2 . ?
Zr1 Se3 Sr3 102.46(6) . . ?
Sr2 Se3 Sr3 81.46(5) 1_554 . ?
Cu5 Se4 Zr2 75.50(7) . . ?
Cu5 Se4 Zr2 80.90(6) . 2_656 ?
Zr2 Se4 Zr2 96.48(5) . 2_656 ?
Cu5 Se4 Sr2 78.25(7) . . ?
Zr2 Se4 Sr2 151.67(5) . . ?
Zr2 Se4 Sr2 89.69(6) 2_656 . ?
Cu5 Se4 Sr1 74.19(6) . . ?
Zr2 Se4 Sr1 86.19(5) . . ?
Zr2 Se4 Sr1 153.46(5) 2_656 . ?
Sr2 Se4 Sr1 76.52(5) . . ?
Cu5 Se4 Sr1 171.95(6) . 2_556 ?
Zr2 Se4 Sr1 99.42(6) . 2_556 ?
Zr2 Se4 Sr1 93.62(5) 2_656 2_556 ?
Sr2 Se4 Sr1 107.77(5) . 2_556 ?
Sr1 Se4 Sr1 112.06(4) . 2_556 ?
Cu1 Se5 Cu2 67.44(12) 1_565 . ?
Cu1 Se5 Zr2 73.71(9) 1_565 1_565 ?
Cu2 Se5 Zr2 79.19(7) . 1_565 ?
Cu1 Se5 Sr2 150.16(11) 1_565 2_666 ?
Cu2 Se5 Sr2 83.04(6) . 2_666 ?
Zr2 Se5 Sr2 97.24(6) 1_565 2_666 ?
Cu1 Se5 Sr3 94.87(11) 1_565 1_565 ?
Cu2 Se5 Sr3 162.13(7) . 1_565 ?
Zr2 Se5 Sr3 98.77(6) 1_565 1_565 ?
Sr2 Se5 Sr3 114.78(5) 2_666 1_565 ?
Cu1 Se5 Sr3 95.55(10) 1_565 2_665 ?
Cu2 Se5 Sr3 77.88(7) . 2_665 ?
Zr2 Se5 Sr3 156.99(5) 1_565 2_665 ?
Sr2 Se5 Sr3 81.92(5) 2_666 2_665 ?
Sr3 Se5 Sr3 102.44(5) 1_565 2_665 ?
Cu5 Se6 Cu3 112.70(8) . . ?
Cu5 Se6 Cu4 101.52(11) . . ?
Cu3 Se6 Cu4 61.58(10) . . ?
Cu5 Se6 Zr2 76.04(6) . . ?
Cu3 Se6 Zr2 73.73(7) . . ?
Cu4 Se6 Zr2 130.46(10) . . ?
Cu5 Se6 Cu4 63.40(9) . 2_666 ?
Cu3 Se6 Cu4 101.18(10) . 2_666 ?
Cu4 Se6 Cu4 46.63(15) . 2_666 ?
Zr2 Se6 Cu4 133.62(10) . 2_666 ?
Cu5 Se6 Sr1 82.91(7) . 1_655 ?
Cu3 Se6 Sr1 163.34(7) . 1_655 ?
Cu4 Se6 Sr1 122.89(10) . 1_655 ?
Zr2 Se6 Sr1 106.12(6) . 1_655 ?
Cu4 Se6 Sr1 90.88(10) 2_666 1_655 ?
Cu5 Se6 Sr3 162.45(7) . . ?
Cu3 Se6 Sr3 80.16(7) . . ?
Cu4 Se6 Sr3 95.11(10) . . ?
Zr2 Se6 Sr3 97.39(6) . . ?
Cu4 Se6 Sr3 127.75(9) 2_666 . ?
Sr1 Se6 Sr3 83.38(5) 1_655 . ?
Cu4 Se7 Cu5 68.09(12) . 2_666 ?
Cu4 Se7 Zr1 75.31(10) . . ?
Cu5 Se7 Zr1 79.63(7) 2_666 . ?
Cu4 Se7 Sr2 150.33(12) . 2_666 ?
Cu5 Se7 Sr2 82.37(6) 2_666 2_666 ?
Zr1 Se7 Sr2 97.32(6) . 2_666 ?
Cu4 Se7 Sr1 93.72(11) . 2_666 ?
Cu5 Se7 Sr1 75.90(6) 2_666 2_666 ?
Zr1 Se7 Sr1 155.47(6) . 2_666 ?
Sr2 Se7 Sr1 81.30(5) 2_666 2_666 ?
Cu4 Se7 Sr3 94.38(11) . . ?
Cu5 Se7 Sr3 162.41(7) 2_666 . ?
Zr1 Se7 Sr3 97.75(6) . . ?
Sr2 Se7 Sr3 115.21(5) 2_666 . ?
Sr1 Se7 Sr3 105.02(5) 2_666 . ?
Cu2 Se8 Zr1 80.08(7) 2_665 2_665 ?
Cu2 Se8 Zr1 76.64(7) 2_665 1_655 ?
Zr1 Se8 Zr1 97.50(5) 2_665 1_655 ?
Cu2 Se8 Sr2 78.29(7) 2_665 1_554 ?
Zr1 Se8 Sr2 89.65(5) 2_665 1_554 ?
Zr1 Se8 Sr2 152.27(5) 1_655 1_554 ?
Cu2 Se8 Sr2 171.38(6) 2_665 2_666 ?
Zr1 Se8 Sr2 93.78(5) 2_665 2_666 ?
Zr1 Se8 Sr2 98.35(6) 1_655 2_666 ?
Sr2 Se8 Sr2 107.91(5) 1_554 2_666 ?
Cu2 Se8 Sr3 75.96(6) 2_665 . ?
Zr1 Se8 Sr3 154.22(5) 2_665 . ?
Zr1 Se8 Sr3 86.19(5) 1_655 . ?
Sr2 Se8 Sr3 76.36(5) 1_554 . ?
Sr2 Se8 Sr3 111.00(5) 2_666 . ?
Cu1 Se9 Cu3 67.15(12) 1_655 1_655 ?
Cu1 Se9 Zr2 74.92(9) 1_655 1_655 ?
Cu3 Se9 Zr2 75.63(7) 1_655 1_655 ?
Cu1 Se9 Sr1 146.37(12) 1_655 1_655 ?
Cu3 Se9 Sr1 79.47(7) 1_655 1_655 ?
Zr2 Se9 Sr1 93.53(6) 1_655 1_655 ?
Cu1 Se9 Sr3 93.01(9) 1_655 . ?
Cu3 Se9 Sr3 77.31(6) 1_655 . ?
Zr2 Se9 Sr3 152.88(6) 1_655 . ?
Sr1 Se9 Sr3 83.19(5) 1_655 . ?
Cu1 Se9 Sr2 92.60(12) 1_655 2_656 ?
Cu3 Se9 Sr2 159.61(8) 1_655 2_656 ?
Zr2 Se9 Sr2 102.14(5) 1_655 2_656 ?
Sr1 Se9 Sr2 120.89(6) 1_655 2_656 ?
Sr3 Se9 Sr2 102.60(5) . 2_656 ?

loop_
_geom_bond_atom_site_label_1
_geom_bond_atom_site_label_2
_geom_bond_distance
_geom_bond_site_symmetry_2
_geom_bond_publ_flag
Sr1 Se9 3.081(2) 1_455 ?
Sr1 Se2 3.1280(19) 2_566 ?
Sr1 Se1 3.1674(19) 2_566 ?
Sr1 Se6 3.192(2) 1_455 ?
Sr1 Se1 3.2166(19) . ?
Sr1 Se7 3.222(2) 2_666 ?
Sr1 Se4 3.3299(19) . ?
Sr1 Cu5 3.541(2) . ?
Sr1 Cu3 3.556(3) . ?
Sr1 Se4 3.614(2) 2_556 ?
Sr1 Cu5 3.784(2) 1_455 ?
Sr1 Sr2 4.101(2) . ?
Sr2 Se5 3.0322(18) 2_666 ?
Sr2 Se2 3.0655(19) 2_566 ?
Sr2 Se7 3.0707(19) 2_666 ?
Sr2 Se3 3.1133(19) 1_556 ?
Sr2 Se8 3.291(2) 1_556 ?
Sr2 Se4 3.293(2) . ?
Sr2 Se8 3.3100(19) 2_666 ?
Sr2 Se9 3.335(2) 2_656 ?
Sr2 Cu2 3.606(2) 2_566 ?
Sr2 Cu2 3.661(2) 2_666 ?
Sr2 Cu5 3.665(2) . ?
Sr3 Se1 3.073(2) 1_655 ?
Sr3 Se5 3.142(2) 1_545 ?
Sr3 Se3 3.180(2) . ?
Sr3 Se6 3.214(2) . ?
Sr3 Se5 3.228(2) 2_665 ?
Sr3 Se9 3.329(2) . ?
Sr3 Se8 3.3520(19) . ?
Sr3 Se7 3.4277(19) . ?
Sr3 Cu2 3.621(2) 2_665 ?
Sr3 Cu3 3.663(3) 1_655 ?
Sr3 Cu3 3.715(2) . ?
Zr1 Se7 2.6342(19) . ?
Zr1 Se1 2.6681(18) . ?
Zr1 Se3 2.7021(17) . ?
Zr1 Se2 2.7701(17) . ?
Zr1 Se8 2.7765(18) 2_665 ?
Zr1 Se8 2.7982(19) 1_455 ?
Zr1 Cu4 3.076(4) . ?
Zr1 Cu3 3.170(2) . ?
Zr1 Cu2 3.241(3) 2_565 ?
Zr1 Cu5 3.259(3) 2_666 ?
Zr1 Cu2 3.345(2) . ?
Zr2 Se9 2.6358(17) 1_455 ?
Zr2 Se6 2.6821(18) . ?
Zr2 Se5 2.6982(18) 1_545 ?
Zr2 Se4 2.7515(18) . ?
Zr2 Se4 2.7919(18) 2_656 ?
Zr2 Se2 2.8083(18) 1_545 ?
Zr2 Cu1 3.061(4) . ?
Zr2 Cu3 3.108(2) . ?
Zr2 Cu5 3.174(3) . ?
Zr2 Cu2 3.288(3) 1_545 ?
Cu1 Cu1 2.193(6) 2 ?
Cu1 Se9 2.386(4) 1_455 ?
Cu1 Se5 2.388(4) 1_545 ?
Cu1 Se3 2.619(4) . ?
Cu1 Se3 2.657(5) 2 ?
Cu1 Cu3 2.661(5) . ?
Cu1 Cu2 2.687(4) 1_545 ?
Cu2 Se8 2.405(2) 2_665 ?
Cu2 Se2 2.451(3) . ?
Cu2 Se5 2.452(2) . ?
Cu2 Se3 2.476(3) 2_565 ?
Cu3 Se9 2.426(2) 1_455 ?
Cu3 Se1 2.436(2) . ?
Cu3 Se6 2.492(3) . ?
Cu3 Se3 2.498(3) . ?
Cu3 Cu4 2.621(5) . ?
Cu4 Cu4 2.101(7) 2_666 ?
Cu4 Se7 2.390(4) . ?
Cu4 Se1 2.411(4) . ?
Cu4 Se6 2.623(4) . ?
Cu4 Se6 2.682(5) 2_666 ?
Cu4 Cu5 2.711(4) 2_666 ?
Cu5 Se4 2.415(2) . ?
Cu5 Se7 2.450(2) 2_666 ?
Cu5 Se2 2.451(2) 2_666 ?
Cu5 Se6 2.463(2) . ?
